data_4321363
loop_
_publ_author_name
'Chuan He'
'Victoria Gomez'
'Bernhard Spingler'
'Stephen J. Lippard'

_publ_section_title
;
 Monodentate-Bridged Phosphodiester and Sulfate Complexes: Structural
 Insights into the Biological Activation of Phosphodiesters, Sulfate, and
 Sulfate Esters
;
_journal_name_full 'Inorganic Chemistry'
_journal_page_first 4188
_journal_page_last 4189
_journal_paper_doi 10.1021/ic000391i
_journal_volume 39
_journal_year 2000
_chemical_formula_sum 'C52 H52 Cl2 N8 Ni2 O16 P2'
_chemical_formula_weight 1295.28
_chemical_name_common 1
_chemical_name_systematic
; 
 ? 
;
_space_group_IT_number 14
_symmetry_cell_setting monoclinic
_symmetry_space_group_name_Hall '-P 2ybc'
_symmetry_space_group_name_H-M 'P 1 21/c 1'
_atom_sites_solution_hydrogens geom
_atom_sites_solution_primary direct
_atom_sites_solution_secondary difmap
_audit_creation_method SHELXL-97
_cell_angle_alpha 90.00
_cell_angle_beta 100.0260(10)
_cell_angle_gamma 90.00
_cell_formula_units_Z 4
_cell_length_a 12.7162(3)
_cell_length_b 18.2059(2)
_cell_length_c 24.2215(4)
_cell_measurement_temperature 188(2)
_cell_volume 5521.88(17)
_computing_structure_refinement 'SHELXL-97 (Sheldrick, 1997)'
_computing_structure_solution 'SHELXS-97 (Sheldrick, 1990)'
_diffrn_ambient_temperature 188(2)
_diffrn_measured_fraction_theta_full 1.000
_diffrn_measured_fraction_theta_max 1.000
_diffrn_radiation_monochromator graphite
_diffrn_radiation_source 'fine-focus sealed tube'
_diffrn_radiation_type MoK\a
_diffrn_radiation_wavelength 0.71073
_diffrn_reflns_av_R_equivalents 0.0920
_diffrn_reflns_av_sigmaI/netI 0.1000
_diffrn_reflns_limit_h_max 13
_diffrn_reflns_limit_h_min -13
_diffrn_reflns_limit_k_max 17
_diffrn_reflns_limit_k_min -20
_diffrn_reflns_limit_l_max 26
_diffrn_reflns_limit_l_min -18
_diffrn_reflns_number 24054
_diffrn_reflns_theta_full 23.00
_diffrn_reflns_theta_max 23.00
_diffrn_reflns_theta_min 1.63
_exptl_absorpt_coefficient_mu 0.914
_exptl_crystal_density_diffrn 1.558
_exptl_crystal_density_method 'not measured'
_exptl_crystal_F_000 2672
_exptl_crystal_size_max 0.25
_exptl_crystal_size_mid 0.15
_exptl_crystal_size_min 0.1
_refine_diff_density_max 0.436
_refine_diff_density_min -0.775
_refine_diff_density_rms 0.080
_refine_ls_extinction_method none
_refine_ls_goodness_of_fit_ref 0.924
_refine_ls_hydrogen_treatment mixed
_refine_ls_matrix_type full
_refine_ls_number_parameters 752
_refine_ls_number_reflns 7678
_refine_ls_number_restraints 21
_refine_ls_restrained_S_all 0.924
_refine_ls_R_factor_all 0.1189
_refine_ls_R_factor_gt 0.0607
_refine_ls_shift/su_max 0.042
_refine_ls_shift/su_mean 0.001
_refine_ls_structure_factor_coef Fsqd
_refine_ls_weighting_details 'calc w=1/[\s^2^(Fo^2^)+(0.1000P)^2^+0.0000P] where P=(Fo^2^+2Fc^2^)/3'
_refine_ls_weighting_scheme calc
_refine_ls_wR_factor_gt 0.1417
_refine_ls_wR_factor_ref 0.1625
_reflns_number_gt 4761
_reflns_number_total 7678
_reflns_threshold_expression >2sigma(I)
_cod_data_source_file ic000391i_1.cif
_cod_data_source_block 1
_cod_depositor_comments
;
The following automatic conversions were performed:

'_symmetry_cell_setting' value 'Monoclinic' changed to 'monoclinic'
according to the built-in table from CIF Core dictionary named
'cif_core.dic' version 2.4.1 from 2010-06-29.

Automatic conversion script
Id: cif_fix_values 1646 2011-03-28 12:23:43Z adriana 
;
_cod_database_code 4321363

loop_
_symmetry_equiv_pos_as_xyz
'x, y, z'
'-x, y+1/2, -z+1/2'
'-x, -y, -z'
'x, -y-1/2, z-1/2'

loop_
_atom_site_label
_atom_site_type_symbol
_atom_site_fract_x
_atom_site_fract_y
_atom_site_fract_z
_atom_site_U_iso_or_equiv
_atom_site_adp_type
_atom_site_occupancy
_atom_site_symmetry_multiplicity
_atom_site_calc_flag
_atom_site_refinement_flags
_atom_site_disorder_assembly
_atom_site_disorder_group
Ni1 Ni 0.09925(6) 0.93862(4) 0.24869(4) 0.0279(2) Uani 1 1 d . . .
Ni2 Ni 0.33630(6) 0.98257(4) 0.24528(3) 0.0267(2) Uani 1 1 d . . .
N1 N 0.1653(4) 0.9409(3) 0.3356(2) 0.0306(13) Uani 1 1 d . . .
N2 N 0.3302(4) 0.9980(3) 0.3317(2) 0.0297(13) Uani 1 1 d . . .
N3 N 0.0211(4) 0.8529(3) 0.2780(3) 0.0391(15) Uani 1 1 d . . .
H1 H 0.077(5) 0.817(4) 0.280(3) 0.05(2) Uiso 1 1 d . . .
N4 N 0.0336(4) 0.9220(3) 0.1642(3) 0.0423(15) Uani 1 1 d . . .
N5 N 0.4296(4) 1.0736(3) 0.2624(2) 0.0343(14) Uani 1 1 d . . .
H2 H 0.382(6) 1.114(4) 0.266(3) 0.06(2) Uiso 1 1 d . . .
N6 N 0.3352(4) 0.9872(3) 0.1592(2) 0.0346(14) Uani 1 1 d . . .
P1 P 0.15750(13) 1.11505(9) 0.24246(8) 0.0315(4) Uani 1 1 d . . .
O1 O 0.1836(3) 1.0355(2) 0.23369(18) 0.0296(10) Uani 1 1 d . . .
O2 O 0.2467(3) 1.1670(2) 0.2449(2) 0.0392(12) Uani 1 1 d . . .
O3 O 0.0550(3) 1.1370(3) 0.1981(2) 0.0471(13) Uani 1 1 d . . .
O4 O 0.0967(3) 1.1218(2) 0.2941(2) 0.0428(12) Uani 1 1 d . . .
P2 P 0.27877(13) 0.80986(9) 0.26793(8) 0.0309(4) Uani 1 1 d . . .
O5 O 0.2446(3) 0.8835(2) 0.24081(18) 0.0301(11) Uani 1 1 d . . .
O6 O 0.1936(3) 0.7577(2) 0.27420(19) 0.0367(11) Uani 1 1 d . . .
O7 O 0.3647(3) 0.7728(2) 0.23573(19) 0.0374(12) Uani 1 1 d . . .
O8 O 0.3524(3) 0.8314(2) 0.32491(18) 0.0371(11) Uani 1 1 d . . .
C1 C 0.0994(5) 0.9109(3) 0.3657(3) 0.0365(17) Uani 1 1 d . . .
C2 C 0.1171(6) 0.9118(4) 0.4248(3) 0.0440(19) Uani 1 1 d . . .
H2B H 0.0673 0.8895 0.4446 0.053 Uiso 1 1 calc R . .
C3 C 0.2066(6) 0.9452(4) 0.4532(3) 0.0426(19) Uani 1 1 d . . .
H3A H 0.2187 0.9481 0.4930 0.051 Uiso 1 1 calc R . .
C4 C 0.3763(6) 1.0123(4) 0.4480(3) 0.0421(19) Uani 1 1 d . . .
H4A H 0.3934 1.0166 0.4876 0.050 Uiso 1 1 calc R . .
C5 C 0.4416(5) 1.0410(4) 0.4148(3) 0.0445(19) Uani 1 1 d . . .
H5A H 0.5037 1.0674 0.4310 0.053 Uiso 1 1 calc R . .
C6 C 0.4173(5) 1.0316(3) 0.3571(3) 0.0312(16) Uani 1 1 d . . .
C7 C 0.2588(5) 0.9709(3) 0.3636(3) 0.0291(15) Uani 1 1 d . . .
C8 C 0.2817(5) 0.9756(4) 0.4221(3) 0.0356(17) Uani 1 1 d . . .
C9 C 0.0010(5) 0.8743(3) 0.3348(3) 0.0398(18) Uani 1 1 d . . .
H9A H -0.0158 0.8302 0.3556 0.048 Uiso 1 1 calc R . .
H9B H -0.0605 0.9084 0.3313 0.048 Uiso 1 1 calc R . .
C10 C -0.0753(5) 0.8281(4) 0.2405(3) 0.046(2) Uani 1 1 d . . .
H10A H -0.1278 0.8687 0.2338 0.055 Uiso 1 1 calc R . .
H10B H -0.1082 0.7868 0.2579 0.055 Uiso 1 1 calc R . .
C11 C -0.0458(6) 0.8037(4) 0.1855(3) 0.055(2) Uani 1 1 d . . .
H11A H 0.0208 0.7745 0.1937 0.065 Uiso 1 1 calc R . .
H11B H -0.1028 0.7707 0.1665 0.065 Uiso 1 1 calc R . .
C12 C -0.0297(5) 0.8640(4) 0.1454(3) 0.0429(19) Uani 1 1 d . . .
C13 C -0.0800(6) 0.8612(5) 0.0899(4) 0.065(2) Uani 1 1 d . . .
H13A H -0.1211 0.8192 0.0766 0.078 Uiso 1 1 calc R . .
C14 C -0.0712(7) 0.9183(5) 0.0538(4) 0.072(3) Uani 1 1 d . . .
H14A H -0.1077 0.9170 0.0161 0.086 Uiso 1 1 calc R . .
C15 C -0.0085(6) 0.9769(5) 0.0735(3) 0.061(2) Uani 1 1 d . . .
H15A H -0.0008 1.0170 0.0494 0.073 Uiso 1 1 calc R . .
C16 C 0.0430(6) 0.9776(4) 0.1281(3) 0.048(2) Uani 1 1 d . . .
H16A H 0.0869 1.0184 0.1411 0.057 Uiso 1 1 calc R . .
C17 C 0.4869(5) 1.0652(4) 0.3206(3) 0.0384(17) Uani 1 1 d . . .
H17A H 0.5115 1.1140 0.3357 0.046 Uiso 1 1 calc R . .
H17B H 0.5507 1.0339 0.3208 0.046 Uiso 1 1 calc R . .
C18 C 0.4992(5) 1.0892(4) 0.2215(3) 0.0422(18) Uani 1 1 d . . .
H18A H 0.5460 1.0464 0.2187 0.051 Uiso 1 1 calc R . .
H18B H 0.5452 1.1319 0.2342 0.051 Uiso 1 1 calc R . .
C19 C 0.4338(5) 1.1052(4) 0.1648(3) 0.0435(19) Uani 1 1 d . . .
H19A H 0.4816 1.1281 0.1415 0.052 Uiso 1 1 calc R . .
H19B H 0.3795 1.1424 0.1699 0.052 Uiso 1 1 calc R . .
C20 C 0.3766(5) 1.0415(4) 0.1320(3) 0.0388(18) Uani 1 1 d . . .
C21 C 0.3691(6) 1.0414(5) 0.0743(3) 0.055(2) Uani 1 1 d . . .
H21A H 0.4005 1.0802 0.0565 0.066 Uiso 1 1 calc R . .
C22 C 0.3167(7) 0.9857(5) 0.0425(3) 0.062(2) Uani 1 1 d . . .
H22A H 0.3086 0.9866 0.0027 0.074 Uiso 1 1 calc R . .
C23 C 0.2763(6) 0.9287(5) 0.0696(3) 0.057(2) Uani 1 1 d . . .
H23A H 0.2418 0.8883 0.0492 0.069 Uiso 1 1 calc R . .
C24 C 0.2872(6) 0.9316(4) 0.1271(3) 0.0445(19) Uani 1 1 d . . .
H24A H 0.2591 0.8920 0.1456 0.053 Uiso 1 1 calc R . .
C25 C 0.0482(5) 1.1661(4) 0.1444(3) 0.0381(18) Uani 1 1 d . . .
C26 C -0.0539(6) 1.1751(5) 0.1156(4) 0.067(3) Uani 1 1 d . . .
H26A H -0.1130 1.1614 0.1325 0.081 Uiso 1 1 calc R . .
C27 C -0.0708(7) 1.2043(5) 0.0616(4) 0.066(3) Uani 1 1 d . . .
H27A H -0.1411 1.2107 0.0411 0.079 Uiso 1 1 calc R . .
C28 C 0.0133(7) 1.2228(5) 0.0397(4) 0.065(2) Uani 1 1 d . . .
H28A H 0.0023 1.2430 0.0029 0.078 Uiso 1 1 calc R . .
C29 C 0.1150(7) 1.2143(5) 0.0673(4) 0.074(3) Uani 1 1 d . . .
H29A H 0.1735 1.2280 0.0499 0.088 Uiso 1 1 calc R . .
C30 C 0.1329(6) 1.1853(5) 0.1214(4) 0.066(3) Uani 1 1 d . . .
H30A H 0.2034 1.1793 0.1415 0.079 Uiso 1 1 calc R . .
C31 C 0.1350(6) 1.1304(4) 0.3511(3) 0.046(2) Uani 1 1 d . . .
C32 C 0.0685(7) 1.1035(4) 0.3861(4) 0.053(2) Uani 1 1 d . . .
H32A H 0.0044 1.0786 0.3709 0.064 Uiso 1 1 calc R . .
C33 C 0.0956(9) 1.1132(5) 0.4423(4) 0.074(3) Uani 1 1 d . . .
H33A H 0.0507 1.0943 0.4664 0.089 Uiso 1 1 calc R . .
C34 C 0.1886(9) 1.1502(5) 0.4649(4) 0.071(3) Uani 1 1 d . . .
H34A H 0.2075 1.1567 0.5043 0.085 Uiso 1 1 calc R . .
C35 C 0.2546(7) 1.1783(5) 0.4287(4) 0.067(3) Uani 1 1 d . . .
H35A H 0.3182 1.2041 0.4436 0.080 Uiso 1 1 calc R . .
C36 C 0.2265(6) 1.1681(4) 0.3722(3) 0.047(2) Uani 1 1 d . . .
H36A H 0.2704 1.1870 0.3475 0.056 Uiso 1 1 calc R . .
C37 C 0.3432(6) 0.7504(4) 0.1791(3) 0.0424(19) Uani 1 1 d . . .
C38 C 0.2549(7) 0.7101(4) 0.1578(4) 0.059(2) Uani 1 1 d . . .
H38A H 0.2035 0.6979 0.1804 0.071 Uiso 1 1 calc R . .
C39 C 0.2418(9) 0.6872(5) 0.1023(4) 0.080(3) Uani 1 1 d . . .
H39A H 0.1808 0.6592 0.0867 0.096 Uiso 1 1 calc R . .
C40 C 0.3161(10) 0.7048(5) 0.0697(4) 0.083(3) Uani 1 1 d . . .
H40A H 0.3057 0.6902 0.0315 0.099 Uiso 1 1 calc R . .
C41 C 0.4061(9) 0.7439(5) 0.0928(4) 0.078(3) Uani 1 1 d . . .
H41A H 0.4596 0.7541 0.0710 0.094 Uiso 1 1 calc R . .
C42 C 0.4183(7) 0.7677(4) 0.1468(4) 0.059(2) Uani 1 1 d . . .
H42A H 0.4788 0.7963 0.1621 0.070 Uiso 1 1 calc R . .
C43 C 0.3977(6) 0.7871(4) 0.3689(3) 0.0403(18) Uani 1 1 d . . .
C44 C 0.3470(7) 0.7269(4) 0.3867(4) 0.059(2) Uani 1 1 d . . .
H44A H 0.2789 0.7116 0.3676 0.071 Uiso 1 1 calc R . .
C45 C 0.3995(10) 0.6888(5) 0.4343(4) 0.084(3) Uani 1 1 d . . .
H45A H 0.3656 0.6472 0.4472 0.100 Uiso 1 1 calc R . .
C46 C 0.4974(12) 0.7096(7) 0.4622(4) 0.103(5) Uani 1 1 d . . .
H46A H 0.5324 0.6830 0.4939 0.123 Uiso 1 1 calc R . .
C47 C 0.5440(10) 0.7708(7) 0.4430(5) 0.105(4) Uani 1 1 d . . .
H47A H 0.6111 0.7869 0.4628 0.126 Uiso 1 1 calc R . .
C48 C 0.4971(7) 0.8094(5) 0.3964(4) 0.071(3) Uani 1 1 d . . .
H48A H 0.5322 0.8504 0.3833 0.086 Uiso 1 1 calc R . .
N7 N -0.0363(5) 1.0013(3) 0.2509(3) 0.0391(15) Uani 1 1 d . . .
C49 C -0.1133(5) 1.0328(3) 0.2410(3) 0.0327(17) Uani 1 1 d . . .
C50 C -0.2128(5) 1.0747(4) 0.2279(3) 0.0447(19) Uani 1 1 d . . .
H50A H -0.1964 1.1272 0.2271 0.067 Uiso 1 1 calc R . .
H50B H -0.2567 1.0653 0.2567 0.067 Uiso 1 1 calc R . .
H50C H -0.2519 1.0595 0.1912 0.067 Uiso 1 1 calc R . .
N8 N 0.4754(4) 0.9207(3) 0.2582(2) 0.0349(14) Uani 1 1 d . . .
C51 C 0.5473(5) 0.8828(4) 0.2620(3) 0.0354(17) Uani 1 1 d . . .
C52 C 0.6394(6) 0.8323(4) 0.2668(4) 0.059(2) Uani 1 1 d . . .
H52A H 0.6149 0.7816 0.2696 0.088 Uiso 1 1 calc R . .
H52B H 0.6914 0.8446 0.3003 0.088 Uiso 1 1 calc R . .
H52C H 0.6731 0.8371 0.2335 0.088 Uiso 1 1 calc R . .
Cl1 Cl -0.23492(14) 0.96251(10) 0.39217(8) 0.0451(5) Uani 1 1 d . . .
O9 O -0.1392(4) 0.9918(4) 0.4210(3) 0.089(2) Uani 1 1 d . . .
O10 O -0.3214(4) 0.9870(4) 0.4172(2) 0.0742(18) Uani 1 1 d . . .
O11 O -0.2275(6) 0.8849(3) 0.3951(3) 0.089(2) Uani 1 1 d . . .
O12 O -0.2506(4) 0.9834(3) 0.3354(2) 0.0644(16) Uani 1 1 d . . .
Cl2 Cl 0.34880(17) 0.42382(12) 0.38651(10) 0.0618(6) Uiso 1 1 d D . .
O13 O 0.298(2) 0.3590(12) 0.3578(11) 0.082(8) Uiso 0.30 1 d PD . .
O13A O 0.333(3) 0.3456(9) 0.382(2) 0.107(16) Uiso 0.20 1 d PD . .
O13B O 0.2643(8) 0.4103(8) 0.3413(4) 0.060(3) Uiso 0.50 1 d PD . .
O14 O 0.3456(9) 0.3888(6) 0.4382(4) 0.095(3) Uiso 0.70 1 d PD . .
O14A O 0.4081(17) 0.4206(13) 0.4426(7) 0.089(7) Uiso 0.30 1 d PD . .
O15 O 0.2741(14) 0.4790(9) 0.3941(8) 0.057(5) Uiso 0.30 1 d PD . .
O15A O 0.2489(16) 0.4520(19) 0.3586(15) 0.075(9) Uiso 0.20 1 d PD . .
O15B O 0.3476(11) 0.5030(7) 0.3980(5) 0.080(4) Uiso 0.50 1 d P . .
O16 O 0.4478(9) 0.4203(7) 0.3641(6) 0.055(3) Uiso 0.50 1 d P . .
O16A O 0.457(2) 0.3921(18) 0.3904(15) 0.075(10) Uiso 0.20 1 d P . .
O16B O 0.4118(15) 0.4531(11) 0.3475(8) 0.058(5) Uiso 0.30 1 d P . .

loop_
_atom_site_aniso_label
_atom_site_aniso_U_11
_atom_site_aniso_U_22
_atom_site_aniso_U_33
_atom_site_aniso_U_23
_atom_site_aniso_U_13
_atom_site_aniso_U_12
Ni1 0.0237(5) 0.0235(5) 0.0362(5) 0.0011(4) 0.0040(4) -0.0016(4)
Ni2 0.0243(5) 0.0238(5) 0.0330(5) 0.0008(4) 0.0078(4) -0.0012(4)
N1 0.029(3) 0.030(3) 0.034(3) 0.005(3) 0.010(3) 0.005(3)
N2 0.032(3) 0.023(3) 0.035(3) -0.001(2) 0.008(3) 0.002(2)
N3 0.027(3) 0.033(4) 0.057(4) 0.001(3) 0.008(3) 0.002(3)
N4 0.041(3) 0.035(4) 0.049(4) 0.001(3) 0.002(3) -0.003(3)
N5 0.026(3) 0.034(4) 0.044(4) 0.007(3) 0.008(3) -0.004(3)
N6 0.041(3) 0.029(3) 0.034(3) 0.000(3) 0.008(3) 0.006(3)
P1 0.0278(10) 0.0248(10) 0.0413(12) 0.0069(8) 0.0042(8) -0.0011(8)
O1 0.025(2) 0.023(2) 0.040(3) 0.003(2) 0.003(2) 0.0005(19)
O2 0.029(2) 0.026(3) 0.064(3) 0.006(2) 0.010(2) -0.007(2)
O3 0.031(3) 0.054(3) 0.056(4) 0.026(3) 0.006(2) 0.006(2)
O4 0.041(3) 0.044(3) 0.047(3) -0.013(2) 0.020(2) -0.007(2)
P2 0.0317(10) 0.0247(10) 0.0369(12) -0.0022(8) 0.0074(8) 0.0007(8)
O5 0.028(2) 0.021(2) 0.042(3) 0.002(2) 0.011(2) 0.0035(19)
O6 0.036(3) 0.025(2) 0.049(3) 0.000(2) 0.009(2) -0.003(2)
O7 0.036(3) 0.031(3) 0.046(3) -0.001(2) 0.009(2) 0.008(2)
O8 0.040(3) 0.036(3) 0.033(3) 0.003(2) 0.000(2) -0.003(2)
C1 0.040(4) 0.033(4) 0.041(5) 0.007(3) 0.019(4) 0.001(3)
C2 0.044(5) 0.037(4) 0.055(6) 0.011(4) 0.021(4) 0.001(4)
C3 0.060(5) 0.034(4) 0.039(5) 0.008(4) 0.023(4) 0.009(4)
C4 0.046(5) 0.050(5) 0.028(4) 0.004(4) 0.002(4) 0.014(4)
C5 0.031(4) 0.048(5) 0.053(5) 0.000(4) 0.003(4) 0.008(3)
C6 0.027(4) 0.033(4) 0.032(4) 0.004(3) 0.003(3) 0.004(3)
C7 0.031(4) 0.023(4) 0.033(4) -0.001(3) 0.007(3) 0.007(3)
C8 0.041(4) 0.030(4) 0.036(4) 0.003(3) 0.006(3) 0.006(3)
C9 0.043(4) 0.026(4) 0.054(5) 0.007(4) 0.018(4) 0.002(3)
C10 0.035(4) 0.025(4) 0.076(6) 0.006(4) 0.005(4) -0.010(3)
C11 0.053(5) 0.039(5) 0.063(6) -0.007(4) -0.012(4) -0.011(4)
C12 0.036(4) 0.042(5) 0.046(5) -0.015(4) -0.006(4) 0.004(4)
C13 0.057(6) 0.077(7) 0.058(6) -0.021(5) 0.003(5) -0.019(5)
C14 0.069(6) 0.095(8) 0.048(6) 0.002(6) 0.001(5) -0.018(6)
C15 0.066(6) 0.064(6) 0.050(6) 0.008(5) 0.004(4) -0.016(5)
C16 0.055(5) 0.052(5) 0.034(5) -0.001(4) 0.003(4) 0.002(4)
C17 0.035(4) 0.038(4) 0.040(5) -0.004(4) 0.000(3) -0.004(3)
C18 0.040(4) 0.041(4) 0.047(5) 0.007(4) 0.010(4) 0.000(3)
C19 0.043(4) 0.056(5) 0.036(5) 0.012(4) 0.019(4) -0.003(4)
C20 0.029(4) 0.052(5) 0.037(5) 0.006(4) 0.009(3) 0.002(3)
C21 0.064(6) 0.060(6) 0.042(5) 0.010(4) 0.009(4) -0.007(4)
C22 0.081(6) 0.071(6) 0.034(5) 0.004(5) 0.011(4) 0.007(5)
C23 0.071(6) 0.061(6) 0.041(5) -0.008(4) 0.015(4) -0.006(5)
C24 0.063(5) 0.032(4) 0.041(5) -0.001(4) 0.014(4) 0.001(4)
C25 0.043(5) 0.030(4) 0.042(5) 0.018(3) 0.008(4) 0.004(3)
C26 0.042(5) 0.084(7) 0.076(7) 0.023(5) 0.007(5) 0.001(5)
C27 0.051(6) 0.084(7) 0.053(6) 0.014(5) -0.015(5) 0.011(5)
C28 0.072(7) 0.079(7) 0.044(6) 0.012(5) 0.010(5) 0.009(5)
C29 0.062(6) 0.100(8) 0.064(7) 0.024(6) 0.024(5) -0.007(5)
C30 0.045(5) 0.081(6) 0.071(7) 0.028(5) 0.014(5) 0.000(5)
C31 0.061(5) 0.031(4) 0.050(5) -0.007(4) 0.023(4) 0.020(4)
C32 0.073(6) 0.036(5) 0.060(6) 0.000(4) 0.038(5) 0.008(4)
C33 0.111(9) 0.061(6) 0.059(7) 0.011(5) 0.040(6) 0.032(6)
C34 0.105(8) 0.067(6) 0.043(6) 0.000(5) 0.018(6) 0.030(6)
C35 0.078(6) 0.067(6) 0.049(6) -0.005(5) -0.005(5) 0.025(5)
C36 0.046(5) 0.039(5) 0.058(6) 0.000(4) 0.013(4) 0.010(4)
C37 0.064(5) 0.026(4) 0.037(5) -0.004(3) 0.010(4) 0.010(4)
C38 0.069(6) 0.054(5) 0.058(6) -0.011(5) 0.019(5) -0.012(5)
C39 0.112(8) 0.067(6) 0.059(7) -0.017(5) 0.006(6) -0.030(6)
C40 0.146(10) 0.066(7) 0.036(6) -0.007(5) 0.017(7) 0.003(7)
C41 0.123(9) 0.061(6) 0.059(7) -0.006(5) 0.040(6) 0.006(6)
C42 0.072(6) 0.048(5) 0.062(6) -0.015(5) 0.028(5) -0.002(4)
C43 0.047(5) 0.046(5) 0.029(4) -0.003(4) 0.012(4) 0.012(4)
C44 0.058(5) 0.065(6) 0.058(6) 0.026(5) 0.017(5) 0.013(5)
C45 0.137(10) 0.072(7) 0.047(6) 0.022(5) 0.029(7) 0.039(7)
C46 0.157(13) 0.114(10) 0.032(6) -0.003(6) 0.002(7) 0.089(10)
C47 0.103(9) 0.134(11) 0.062(8) 0.009(8) -0.028(7) 0.030(8)
C48 0.062(6) 0.093(7) 0.052(6) 0.012(5) -0.011(5) 0.001(5)
N7 0.033(4) 0.026(3) 0.058(4) 0.001(3) 0.008(3) -0.006(3)
C49 0.029(4) 0.021(4) 0.048(5) 0.004(3) 0.007(3) -0.011(3)
C50 0.036(4) 0.042(4) 0.057(5) 0.008(4) 0.012(4) 0.002(4)
N8 0.032(3) 0.036(3) 0.039(4) 0.001(3) 0.011(3) 0.003(3)
C51 0.035(4) 0.032(4) 0.042(5) 0.001(3) 0.013(3) -0.002(4)
C52 0.050(5) 0.054(5) 0.071(6) -0.012(5) 0.007(4) 0.020(4)
Cl1 0.0396(11) 0.0536(12) 0.0437(12) 0.0042(9) 0.0119(9) 0.0076(9)
O9 0.040(3) 0.137(6) 0.087(5) -0.015(4) 0.002(3) -0.018(4)
O10 0.045(3) 0.118(5) 0.064(4) 0.001(4) 0.022(3) 0.024(3)
O11 0.145(6) 0.056(4) 0.068(5) 0.011(3) 0.025(4) 0.007(4)
O12 0.086(4) 0.072(4) 0.037(3) 0.019(3) 0.017(3) 0.010(3)

loop_
_atom_type_symbol
_atom_type_description
_atom_type_scat_dispersion_real
_atom_type_scat_dispersion_imag
_atom_type_scat_source
C C 0.0033 0.0016 'International Tables Vol C Tables 4.2.6.8 and 6.1.1.4'
H H 0.0000 0.0000 'International Tables Vol C Tables 4.2.6.8 and 6.1.1.4'
N N 0.0061 0.0033 'International Tables Vol C Tables 4.2.6.8 and 6.1.1.4'
O O 0.0106 0.0060 'International Tables Vol C Tables 4.2.6.8 and 6.1.1.4'
P P 0.1023 0.0942 'International Tables Vol C Tables 4.2.6.8 and 6.1.1.4'
Cl Cl 0.1484 0.1585 'International Tables Vol C Tables 4.2.6.8 and 6.1.1.4'
Ni Ni 0.3393 1.1124 'International Tables Vol C Tables 4.2.6.8 and 6.1.1.4'

loop_
_geom_angle_atom_site_label_1
_geom_angle_atom_site_label_2
_geom_angle_atom_site_label_3
_geom_angle
_geom_angle_site_symmetry_1
_geom_angle_site_symmetry_3
_geom_angle_publ_flag
N3 Ni1 N7 87.4(2) . . ?
N3 Ni1 N4 95.4(2) . . ?
N7 Ni1 N4 85.0(2) . . ?
N3 Ni1 N1 78.6(2) . . ?
N7 Ni1 N1 98.7(2) . . ?
N4 Ni1 N1 172.8(2) . . ?
N3 Ni1 O1 169.3(2) . . ?
N7 Ni1 O1 89.69(18) . . ?
N4 Ni1 O1 94.59(19) . . ?
N1 Ni1 O1 91.67(18) . . ?
N3 Ni1 O5 98.8(2) . . ?
N7 Ni1 O5 173.63(19) . . ?
N4 Ni1 O5 92.82(19) . . ?
N1 Ni1 O5 84.20(18) . . ?
O1 Ni1 O5 84.52(15) . . ?
N5 Ni2 N8 87.7(2) . . ?
N5 Ni2 N6 94.2(2) . . ?
N8 Ni2 N6 91.7(2) . . ?
N5 Ni2 N2 79.2(2) . . ?
N8 Ni2 N2 95.7(2) . . ?
N6 Ni2 N2 169.79(19) . . ?
N5 Ni2 O5 171.2(2) . . ?
N8 Ni2 O5 89.61(18) . . ?
N6 Ni2 O5 94.29(19) . . ?
N2 Ni2 O5 92.76(18) . . ?
N5 Ni2 O1 98.25(19) . . ?
N8 Ni2 O1 173.65(18) . . ?
N6 Ni2 O1 90.15(18) . . ?
N2 Ni2 O1 83.22(18) . . ?
O5 Ni2 O1 84.20(15) . . ?
C1 N1 C7 118.0(6) . . ?
C1 N1 Ni1 111.0(5) . . ?
C7 N1 Ni1 130.8(4) . . ?
C6 N2 C7 118.9(5) . . ?
C6 N2 Ni2 110.4(4) . . ?
C7 N2 Ni2 130.1(4) . . ?
C10 N3 C9 113.2(5) . . ?
C10 N3 Ni1 115.1(4) . . ?
C9 N3 Ni1 107.0(4) . . ?
C16 N4 C12 118.5(6) . . ?
C16 N4 Ni1 117.3(5) . . ?
C12 N4 Ni1 123.6(5) . . ?
C18 N5 C17 114.2(5) . . ?
C18 N5 Ni2 114.7(4) . . ?
C17 N5 Ni2 106.5(4) . . ?
C20 N6 C24 116.4(6) . . ?
C20 N6 Ni2 125.8(5) . . ?
C24 N6 Ni2 117.8(5) . . ?
O2 P1 O1 115.8(2) . . ?
O2 P1 O4 113.4(3) . . ?
O1 P1 O4 109.6(2) . . ?
O2 P1 O3 113.7(3) . . ?
O1 P1 O3 108.7(3) . . ?
O4 P1 O3 93.4(3) . . ?
P1 O1 Ni1 129.9(2) . . ?
P1 O1 Ni2 129.1(2) . . ?
Ni1 O1 Ni2 94.42(15) . . ?
C25 O3 P1 129.6(4) . . ?
C31 O4 P1 131.1(5) . . ?
O6 P2 O5 117.0(2) . . ?
O6 P2 O8 114.0(3) . . ?
O5 P2 O8 103.9(2) . . ?
O6 P2 O7 110.9(2) . . ?
O5 P2 O7 109.2(2) . . ?
O8 P2 O7 100.4(2) . . ?
P2 O5 Ni1 124.1(2) . . ?
P2 O5 Ni2 127.4(2) . . ?
Ni1 O5 Ni2 94.12(15) . . ?
C37 O7 P2 124.3(4) . . ?
C43 O8 P2 129.4(4) . . ?
N1 C1 C2 123.4(7) . . ?
N1 C1 C9 117.7(6) . . ?
C2 C1 C9 118.9(6) . . ?
C3 C2 C1 119.2(6) . . ?
C2 C3 C8 118.8(7) . . ?
C5 C4 C8 118.6(7) . . ?
C4 C5 C6 119.8(7) . . ?
N2 C6 C5 123.3(6) . . ?
N2 C6 C17 116.8(6) . . ?
C5 C6 C17 119.7(6) . . ?
N1 C7 N2 117.5(6) . . ?
N1 C7 C8 122.2(6) . . ?
N2 C7 C8 120.3(6) . . ?
C7 C8 C4 119.1(6) . . ?
C7 C8 C3 118.1(6) . . ?
C4 C8 C3 122.8(7) . . ?
N3 C9 C1 108.2(5) . . ?
N3 C10 C11 109.2(6) . . ?
C12 C11 C10 115.9(6) . . ?
N4 C12 C13 120.1(7) . . ?
N4 C12 C11 119.4(6) . . ?
C13 C12 C11 120.5(7) . . ?
C14 C13 C12 120.9(8) . . ?
C15 C14 C13 118.4(8) . . ?
C14 C15 C16 119.6(8) . . ?
N4 C16 C15 122.4(7) . . ?
N5 C17 C6 111.3(5) . . ?
N5 C18 C19 110.6(5) . . ?
C18 C19 C20 117.8(6) . . ?
N6 C20 C21 122.0(7) . . ?
N6 C20 C19 119.8(6) . . ?
C21 C20 C19 118.2(6) . . ?
C22 C21 C20 120.6(7) . . ?
C21 C22 C23 118.3(8) . . ?
C22 C23 C24 118.3(8) . . ?
N6 C24 C23 124.3(7) . . ?
C30 C25 C26 120.9(7) . . ?
C30 C25 O3 124.2(7) . . ?
C26 C25 O3 114.8(6) . . ?
C25 C26 C27 120.1(8) . . ?
C28 C27 C26 118.1(8) . . ?
C27 C28 C29 122.9(9) . . ?
C28 C29 C30 119.5(8) . . ?
C25 C30 C29 118.5(8) . . ?
C36 C31 C32 121.1(8) . . ?
C36 C31 O4 123.7(7) . . ?
C32 C31 O4 115.0(7) . . ?
C33 C32 C31 119.5(9) . . ?
C32 C33 C34 120.6(9) . . ?
C33 C34 C35 119.3(9) . . ?
C36 C35 C34 119.5(9) . . ?
C35 C36 C31 119.9(8) . . ?
C38 C37 C42 121.1(8) . . ?
C38 C37 O7 122.0(7) . . ?
C42 C37 O7 116.8(7) . . ?
C37 C38 C39 118.6(8) . . ?
C40 C39 C38 120.6(9) . . ?
C39 C40 C41 119.5(9) . . ?
C42 C41 C40 120.1(9) . . ?
C41 C42 C37 120.0(9) . . ?
C44 C43 O8 123.5(7) . . ?
C44 C43 C48 121.3(8) . . ?
O8 C43 C48 115.1(7) . . ?
C43 C44 C45 117.9(9) . . ?
C46 C45 C44 122.0(10) . . ?
C45 C46 C47 117.8(10) . . ?
C48 C47 C46 122.7(11) . . ?
C47 C48 C43 118.3(10) . . ?
C49 N7 Ni1 166.4(6) . . ?
N7 C49 C50 179.3(8) . . ?
C51 N8 Ni2 174.2(6) . . ?
N8 C51 C52 179.0(8) . . ?
O9 Cl1 O12 110.4(4) . . ?
O9 Cl1 O11 108.1(4) . . ?
O12 Cl1 O11 108.4(4) . . ?
O9 Cl1 O10 109.8(4) . . ?
O12 Cl1 O10 110.2(3) . . ?
O11 Cl1 O10 110.1(4) . . ?
O14 Cl2 O15 94.7(9) . . ?
O14 Cl2 O13B 118.1(7) . . ?
O15 Cl2 O13B 77.7(9) . . ?
O14 Cl2 O15A 115.0(14) . . ?
O15 Cl2 O15A 40.9(15) . . ?
O13B Cl2 O15A 37.1(14) . . ?
O14 Cl2 O14A 40.0(9) . . ?
O15 Cl2 O14A 99.2(12) . . ?
O13B Cl2 O14A 158.1(11) . . ?
O15A Cl2 O14A 137.8(19) . . ?
O14 Cl2 O13A 66.1(18) . . ?
O15 Cl2 O13A 128.5(19) . . ?
O13B Cl2 O13A 72.0(18) . . ?
O15A Cl2 O13A 103(2) . . ?
O14A Cl2 O13A 94(2) . . ?
O14 Cl2 O16B 148.5(9) . . ?
O15 Cl2 O16B 106.5(11) . . ?
O13B Cl2 O16B 89.5(9) . . ?
O15A Cl2 O16B 96.1(16) . . ?
O14A Cl2 O16B 112.0(13) . . ?
O13A Cl2 O16B 113.7(19) . . ?
O14 Cl2 O16 118.1(8) . . ?
O15 Cl2 O16 136.3(10) . . ?
O13B Cl2 O16 107.0(7) . . ?
O15A Cl2 O16 126.5(16) . . ?
O14A Cl2 O16 90.3(11) . . ?
O13A Cl2 O16 92.7(18) . . ?
O16B Cl2 O16 32.7(7) . . ?
O14 Cl2 O13 88.8(12) . . ?
O15 Cl2 O13 112.6(13) . . ?
O13B Cl2 O13 43.9(11) . . ?
O15A Cl2 O13 77.4(17) . . ?
O14A Cl2 O13 122.2(16) . . ?
O13A Cl2 O13 28.5(18) . . ?
O16B Cl2 O13 103.6(13) . . ?
O16 Cl2 O13 97.2(11) . . ?
O14 Cl2 O15B 105.8(7) . . ?
O15 Cl2 O15B 41.4(8) . . ?
O13B Cl2 O15B 106.6(8) . . ?
O15A Cl2 O15B 72.5(16) . . ?
O14A Cl2 O15B 83.2(10) . . ?
O13A Cl2 O15B 168.3(18) . . ?
O16B Cl2 O15B 77.7(9) . . ?
O16 Cl2 O15B 98.8(7) . . ?
O13 Cl2 O15B 149.8(13) . . ?
O14 Cl2 O16A 86.4(15) . . ?
O15 Cl2 O16A 154.9(15) . . ?
O13B Cl2 O16A 123.6(14) . . ?
O15A Cl2 O16A 156(2) . . ?
O14A Cl2 O16A 66.1(15) . . ?
O13A Cl2 O16A 75(2) . . ?
O16B Cl2 O16A 64.5(15) . . ?
O16 Cl2 O16A 32.0(13) . . ?
O13 Cl2 O16A 92.5(16) . . ?
O15B Cl2 O16A 114.3(14) . . ?
O13A O13 O13B 139(3) . . ?
O13A O13 Cl2 74.0(17) . . ?
O13B O13 Cl2 65.8(9) . . ?
O13A O13 O15A 119(3) . . ?
O13B O13 O15A 22.0(13) . . ?
Cl2 O13 O15A 50.4(10) . . ?
O13 O13A Cl2 77.5(18) . . ?
O13 O13A O14 120(4) . . ?
Cl2 O13A O14 56.1(10) . . ?
O13 O13A O13B 25.0(16) . . ?
Cl2 O13A O13B 53.3(10) . . ?
O14 O13A O13B 97.1(14) . . ?
O13 O13A O16A 110(4) . . ?
Cl2 O13A O16A 53.7(14) . . ?
O14 O13A O16A 72.8(18) . . ?
O13B O13A O16A 95.4(17) . . ?
O15A O13B O13 132(2) . . ?
O15A O13B Cl2 72.1(13) . . ?
O13 O13B Cl2 70.4(10) . . ?
O15A O13B O13A 117(2) . . ?
O13 O13B O13A 16.3(13) . . ?
Cl2 O13B O13A 54.6(10) . . ?
O15A O13B O15 21.7(13) . . ?
O13 O13B O15 111.8(14) . . ?
Cl2 O13B O15 51.1(6) . . ?
O13A O13B O15 96.1(14) . . ?
O14A O14 Cl2 71.4(10) . . ?
O14A O14 O13A 111(2) . . ?
Cl2 O14 O13A 57.8(11) . . ?
O14 O14A Cl2 68.6(10) . . ?
O14 O14A O16A 98(2) . . ?
Cl2 O14A O16A 58.3(13) . . ?
O15A O15 O15B 116(3) . . ?
O15A O15 Cl2 70.2(12) . . ?
O15B O15 Cl2 72.1(11) . . ?
O15A O15 O13B 19.7(12) . . ?
O15B O15 O13B 108.5(14) . . ?
Cl2 O15 O13B 51.1(6) . . ?
O13B O15A O15 139(2) . . ?
O13B O15A Cl2 70.7(12) . . ?
O15 O15A Cl2 68.9(12) . . ?
O13B O15A O15B 121.0(17) . . ?
O15 O15A O15B 32.3(15) . . ?
Cl2 O15A O15B 54.9(10) . . ?
O13B O15A O13 26.5(14) . . ?
O15 O15A O13 114.3(18) . . ?
Cl2 O15A O13 52.1(10) . . ?
O15B O15A O13 107.0(11) . . ?
O15 O15B Cl2 66.5(10) . . ?
O15 O15B O15A 31.3(15) . . ?
Cl2 O15B O15A 52.7(9) . . ?
O16A O16 O16B 147(4) . . ?
O16A O16 Cl2 76(3) . . ?
O16B O16 Cl2 72.7(17) . . ?
O16 O16A Cl2 72(3) . . ?
O16 O16A O16B 16.3(19) . . ?
Cl2 O16A O16B 56.6(13) . . ?
O16 O16A O14A 113(3) . . ?
Cl2 O16A O14A 55.6(13) . . ?
O16B O16A O14A 98(2) . . ?
O16 O16A O13A 102(3) . . ?
Cl2 O16A O13A 51.6(13) . . ?
O16B O16A O13A 93(2) . . ?
O14A O16A O13A 77(2) . . ?
O16 O16B Cl2 74.6(17) . . ?
O16 O16B O16A 16.2(19) . . ?
Cl2 O16B O16A 58.9(13) . . ?

loop_
_geom_bond_atom_site_label_1
_geom_bond_atom_site_label_2
_geom_bond_distance
_geom_bond_site_symmetry_2
_geom_bond_publ_flag
Ni1 N3 2.044(6) . ?
Ni1 N7 2.075(6) . ?
Ni1 N4 2.093(6) . ?
Ni1 N1 2.127(5) . ?
Ni1 O1 2.129(4) . ?
Ni1 O5 2.140(4) . ?
Ni2 N5 2.038(5) . ?
Ni2 N8 2.074(6) . ?
Ni2 N6 2.086(5) . ?
Ni2 N2 2.126(5) . ?
Ni2 O5 2.140(4) . ?
Ni2 O1 2.142(4) . ?
N1 C1 1.320(8) . ?
N1 C7 1.375(8) . ?
N2 C6 1.320(8) . ?
N2 C7 1.383(8) . ?
N3 C10 1.464(8) . ?
N3 C9 1.494(8) . ?
N4 C16 1.356(9) . ?
N4 C12 1.357(8) . ?
N5 C18 1.466(8) . ?
N5 C17 1.478(8) . ?
N6 C20 1.344(8) . ?
N6 C24 1.355(8) . ?
P1 O2 1.470(4) . ?
P1 O1 1.509(4) . ?
P1 O4 1.585(5) . ?
P1 O3 1.589(5) . ?
O3 C25 1.393(8) . ?
O4 C31 1.391(9) . ?
P2 O6 1.469(4) . ?
P2 O5 1.523(4) . ?
P2 O8 1.576(5) . ?
P2 O7 1.598(5) . ?
O7 C37 1.412(8) . ?
O8 C43 1.379(8) . ?
C1 C2 1.411(10) . ?
C1 C9 1.498(9) . ?
C2 C3 1.366(10) . ?
C3 C8 1.427(9) . ?
C4 C5 1.355(10) . ?
C4 C8 1.423(9) . ?
C5 C6 1.390(9) . ?
C6 C17 1.488(9) . ?
C7 C8 1.398(9) . ?
C10 C11 1.512(10) . ?
C11 C12 1.504(10) . ?
C12 C13 1.385(10) . ?
C13 C14 1.376(11) . ?
C14 C15 1.367(11) . ?
C15 C16 1.371(10) . ?
C18 C19 1.504(9) . ?
C19 C20 1.520(9) . ?
C20 C21 1.384(10) . ?
C21 C22 1.373(10) . ?
C22 C23 1.377(11) . ?
C23 C24 1.377(10) . ?
C25 C30 1.342(10) . ?
C25 C26 1.372(10) . ?
C26 C27 1.394(11) . ?
C27 C28 1.319(11) . ?
C28 C29 1.357(11) . ?
C29 C30 1.395(11) . ?
C31 C36 1.371(10) . ?
C31 C32 1.388(10) . ?
C32 C33 1.355(11) . ?
C33 C34 1.388(12) . ?
C34 C35 1.410(12) . ?
C35 C36 1.366(10) . ?
C37 C38 1.366(10) . ?
C37 C42 1.372(10) . ?
C38 C39 1.389(11) . ?
C39 C40 1.370(13) . ?
C40 C41 1.381(13) . ?
C41 C42 1.361(11) . ?
C43 C44 1.379(10) . ?
C43 C48 1.383(10) . ?
C44 C45 1.409(12) . ?
C45 C46 1.364(15) . ?
C46 C47 1.379(16) . ?
C47 C48 1.376(13) . ?
N7 C49 1.125(7) . ?
C49 C50 1.463(9) . ?
N8 C51 1.137(7) . ?
C51 C52 1.478(10) . ?
Cl1 O9 1.399(6) . ?
Cl1 O12 1.408(5) . ?
Cl1 O11 1.417(6) . ?
Cl1 O10 1.417(5) . ?
Cl2 O14 1.411(9) . ?
Cl2 O15 1.416(12) . ?
Cl2 O13B 1.416(9) . ?
Cl2 O15A 1.427(15) . ?
Cl2 O14A 1.436(14) . ?
Cl2 O13A 1.439(15) . ?
Cl2 O16B 1.443(19) . ?
Cl2 O16 1.457(11) . ?
Cl2 O13 1.462(13) . ?
Cl2 O15B 1.468(12) . ?
Cl2 O16A 1.48(3) . ?
O13 O13A 0.71(4) . ?
O13 O13B 1.08(2) . ?
O13 O15A 1.81(4) . ?
O13A O14 1.55(4) . ?
O13A O13B 1.68(4) . ?
O13A O16A 1.77(5) . ?
O13B O15A 0.90(3) . ?
O13B O15 1.78(2) . ?
O14 O14A 0.97(2) . ?
O14A O16A 1.59(4) . ?
O15 O15A 0.99(3) . ?
O15 O15B 1.020(18) . ?
O15A O15B 1.71(3) . ?
O16 O16A 0.81(3) . ?
O16 O16B 0.815(18) . ?
O16A O16B 1.56(4) . ?
